data_7200683
loop_
_publ_author_name
'Zhou, Hong'
'Chen, Lei'
'Chen, Rong'
'Peng, Zheng-He'
'Song, You'
'Pan, Zhi-Quan'
'Huang, Qi-Mao'
'Hu, Xue-Lei'
'Bai, Zheng-Wu'

_publ_section_title
;
 Hexamine copper(II) coordination polymers: synthesis, structure and
 magnetic properties
;
_journal_issue 4
_journal_name_full CrystEngComm
_journal_page_first 671
_journal_paper_doi 10.1039/b820108k
_journal_volume 11
_journal_year 2009
_chemical_formula_moiety 'C7 H18 Cl2 Cu N3 O4'
_chemical_formula_sum 'C7 H18 Cl2 Cu N3 O4'
_chemical_formula_weight 342.68
_chemical_name_systematic
;
?
;
_space_group_IT_number 14
_symmetry_cell_setting monoclinic
_symmetry_space_group_name_Hall '-P 2ybc'
_symmetry_space_group_name_H-M 'P 1 21/c 1'
_atom_sites_solution_hydrogens geom
_atom_sites_solution_primary direct
_atom_sites_solution_secondary difmap
_audit_creation_method SHELXL-97
_cell_angle_alpha 90.00
_cell_angle_beta 98.77(2)
_cell_angle_gamma 90.00
_cell_formula_units_Z 4
_cell_length_a 7.1450(14)
_cell_length_b 13.486(3)
_cell_length_c 14.077(3)
_cell_measurement_reflns_used 735
_cell_measurement_temperature 291(2)
_cell_measurement_theta_max 18.72
_cell_measurement_theta_min 2.11
_cell_volume 1340.6(5)
_computing_cell_refinement SMART
_computing_data_collection 'SMART (Bruker, 2000)'
_computing_data_reduction 'SAINT (Bruker, 2000)'
_computing_molecular_graphics SHELXTL
_computing_publication_material SHELXTL
_computing_structure_refinement SHELXTL
_computing_structure_solution 'SHELXTL (Bruker, 2000)'
_diffrn_ambient_temperature 291(2)
_diffrn_measured_fraction_theta_full 0.999
_diffrn_measured_fraction_theta_max 0.999
_diffrn_measurement_device_type 'Bruker Smart Aepex CCD'
_diffrn_measurement_method 'phi and omega scans'
_diffrn_radiation_monochromator graphite
_diffrn_radiation_source 'sealed tube'
_diffrn_radiation_type MoK\a
_diffrn_radiation_wavelength 0.71073
_diffrn_reflns_av_R_equivalents 0.0302
_diffrn_reflns_av_sigmaI/netI 0.0814
_diffrn_reflns_limit_h_max 8
_diffrn_reflns_limit_h_min 0
_diffrn_reflns_limit_k_max 16
_diffrn_reflns_limit_k_min 0
_diffrn_reflns_limit_l_max 17
_diffrn_reflns_limit_l_min -17
_diffrn_reflns_number 2638
_diffrn_reflns_theta_full 26.00
_diffrn_reflns_theta_max 26.00
_diffrn_reflns_theta_min 2.10
_exptl_absorpt_coefficient_mu 2.034
_exptl_absorpt_correction_T_max 0.61
_exptl_absorpt_correction_T_min 0.55
_exptl_absorpt_correction_type multi-scan
_exptl_absorpt_process_details 'SADABS; Bruker, 2000'
_exptl_crystal_density_diffrn 1.698
_exptl_crystal_density_method 'not measured'
_exptl_crystal_F_000 704
_exptl_crystal_size_max 0.30
_exptl_crystal_size_mid 0.26
_exptl_crystal_size_min 0.24
_refine_diff_density_max 0.654
_refine_diff_density_min -0.380
_refine_diff_density_rms 0.084
_refine_ls_extinction_method none
_refine_ls_goodness_of_fit_ref 1.086
_refine_ls_hydrogen_treatment mixed
_refine_ls_matrix_type full
_refine_ls_number_parameters 166
_refine_ls_number_reflns 2638
_refine_ls_number_restraints 0
_refine_ls_restrained_S_all 1.086
_refine_ls_R_factor_all 0.0900
_refine_ls_R_factor_gt 0.0569
_refine_ls_shift/su_max 0.000
_refine_ls_shift/su_mean 0.000
_refine_ls_structure_factor_coef Fsqd
_refine_ls_weighting_details 'calc w=1/[\s^2^(Fo^2^)+(0.04P)^2^] where P=(Fo^2^+2Fc^2^)/3'
_refine_ls_weighting_scheme calc
_refine_ls_wR_factor_gt 0.0943
_refine_ls_wR_factor_ref 0.0976
_reflns_number_gt 1657
_reflns_number_total 2638
_reflns_threshold_expression >2sigma(I)
_cod_data_source_file b820108k.txt
_cod_data_source_block 1019
_cod_depositor_comments
;
The following automatic conversions were performed:
'_symmetry_cell_setting' value 'Monoclinic' changed to 'monoclinic'
according to '/home/saulius/struct/CIF-dictionaries/cif_core.dic'
dictionary named 'cif_core.dic' version 2.4.1 from 2010-06-29.

Automatic conversion script
Id: cif_fix_enum 1527 2010-12-29 10:47:43Z saulius 
;
_cod_original_sg_symbol_H-M P2(1)/c
_cod_database_code 7200683

loop_
_symmetry_equiv_pos_as_xyz
'x, y, z'
'-x, y+1/2, -z+1/2'
'-x, -y, -z'
'x, -y-1/2, z-1/2'

loop_
_atom_site_label
_atom_site_type_symbol
_atom_site_fract_x
_atom_site_fract_y
_atom_site_fract_z
_atom_site_U_iso_or_equiv
_atom_site_adp_type
_atom_site_occupancy
_atom_site_symmetry_multiplicity
_atom_site_calc_flag
_atom_site_refinement_flags
_atom_site_disorder_assembly
_atom_site_disorder_group
C1 C -0.0028(7) 1.0073(4) 0.9465(3) 0.0522(11) Uani 1 1 d . . .
H1A H 0.0348 1.0747 0.9346 0.063 Uiso 1 1 calc R . .
H1B H -0.1317 0.9982 0.9144 0.063 Uiso 1 1 calc R . .
C2 C 0.1322(6) 0.9325(3) 0.9024(3) 0.0495(11) Uani 1 1 d . . .
H2A H 0.2615 0.9377 0.9350 0.059 Uiso 1 1 calc R . .
H2B H 0.0893 0.8646 0.9064 0.059 Uiso 1 1 calc R . .
C3 C 0.1156(7) 0.9670(3) 0.7964(3) 0.0557(12) Uani 1 1 d . . .
H3A H -0.0081 0.9479 0.7631 0.067 Uiso 1 1 calc R . .
H3B H 0.1222 1.0388 0.7955 0.067 Uiso 1 1 calc R . .
C4 C 0.4470(6) 0.9853(3) 0.7684(3) 0.0499(11) Uani 1 1 d . . .
H4A H 0.4702 0.9997 0.8367 0.060 Uiso 1 1 calc R . .
H4B H 0.5519 0.9462 0.7526 0.060 Uiso 1 1 calc R . .
C5 C 0.4302(6) 1.0785(4) 0.7127(3) 0.0500(10) Uani 1 1 d . . .
H5A H 0.5481 1.1154 0.7237 0.060 Uiso 1 1 calc R . .
H5B H 0.3301 1.1198 0.7307 0.060 Uiso 1 1 calc R . .
C6 C 0.2992(6) 0.8219(3) 0.7692(3) 0.0465(10) Uani 1 1 d . . .
H6A H 0.3093 0.8121 0.8381 0.056 Uiso 1 1 calc R . .
H6B H 0.4149 0.7992 0.7480 0.056 Uiso 1 1 calc R . .
C7 C 0.1174(6) 0.7658(3) 0.7127(3) 0.0430(9) Uani 1 1 d . . .
H7A H 0.0058 0.7823 0.7409 0.052 Uiso 1 1 calc R . .
H7B H 0.1361 0.6946 0.7169 0.052 Uiso 1 1 calc R . .
Cl1 Cl 0.13432(14) 0.93174(7) 0.41895(8) 0.0445(2) Uani 1 1 d . . .
Cl2 Cl 0.58570(15) 0.73462(8) 0.55629(8) 0.0475(3) Uani 1 1 d . . .
Cu1 Cu 0.19329(8) 0.93644(4) 0.59425(4) 0.04900(19) Uani 1 1 d . . .
N1 N 0.2603(5) 0.9274(3) 0.7430(3) 0.0537(10) Uani 1 1 d . . .
N2 N 0.3842(6) 1.0476(3) 0.6091(3) 0.0566(10) Uani 1 1 d . . .
H2C H 0.491(8) 1.027(4) 0.588(4) 0.068 Uiso 1 1 d . . .
H2D H 0.337(8) 1.100(4) 0.573(4) 0.068 Uiso 1 1 d . . .
N3 N 0.0892(7) 0.8012(3) 0.5999(3) 0.0536(10) Uani 1 1 d . . .
H3C H -0.035(8) 0.801(4) 0.575(4) 0.064 Uiso 1 1 d . . .
H3D H 0.150(7) 0.759(4) 0.565(4) 0.064 Uiso 1 1 d . . .
O11 O 0.6582(4) 0.7309(2) 0.4656(2) 0.0510(7) Uani 1 1 d . . .
O12 O 0.5477(4) 0.8374(2) 0.57986(19) 0.0414(6) Uani 1 1 d . . .
O13 O 0.7260(4) 0.6941(2) 0.6314(2) 0.0470(8) Uani 1 1 d . . .
O14 O 0.4113(4) 0.6778(2) 0.5513(2) 0.0446(7) Uani 1 1 d . . .

loop_
_atom_site_aniso_label
_atom_site_aniso_U_11
_atom_site_aniso_U_22
_atom_site_aniso_U_33
_atom_site_aniso_U_23
_atom_site_aniso_U_13
_atom_site_aniso_U_12
C1 0.050(2) 0.057(3) 0.053(3) -0.013(2) 0.018(2) -0.004(2)
C2 0.043(2) 0.053(3) 0.054(2) -0.013(2) 0.0140(19) -0.0136(19)
C3 0.066(3) 0.042(2) 0.065(3) -0.003(2) 0.029(3) 0.004(2)
C4 0.037(2) 0.060(3) 0.052(2) 0.000(2) 0.0030(19) 0.010(2)
C5 0.0314(17) 0.062(3) 0.054(3) -0.006(2) -0.0002(17) -0.0152(18)
C6 0.053(2) 0.040(2) 0.046(3) 0.0093(19) 0.005(2) -0.010(2)
C7 0.054(2) 0.036(2) 0.042(2) -0.0092(18) 0.0150(18) -0.0137(18)
Cl1 0.0437(5) 0.0407(5) 0.0493(6) -0.0037(4) 0.0077(4) -0.0003(4)
Cl2 0.0527(5) 0.0454(6) 0.0485(5) -0.0009(5) 0.0213(4) 0.0011(5)
Cu1 0.0424(3) 0.0561(4) 0.0505(3) -0.0046(3) 0.0133(2) -0.0190(3)
N1 0.052(2) 0.060(2) 0.050(2) 0.0087(18) 0.0099(18) 0.0010(18)
N2 0.055(3) 0.059(2) 0.057(2) -0.001(2) 0.011(2) -0.010(2)
N3 0.059(2) 0.056(3) 0.047(2) 0.0131(18) 0.0128(19) -0.0028(18)
O11 0.0507(17) 0.0581(19) 0.0464(17) -0.0115(15) 0.0144(13) -0.0084(14)
O12 0.0381(14) 0.0446(15) 0.0435(17) -0.0098(13) 0.0120(12) -0.0033(12)
O13 0.0358(14) 0.0499(17) 0.0573(19) -0.0083(14) 0.0134(14) -0.0194(12)
O14 0.0318(12) 0.0544(16) 0.0470(16) 0.0103(14) 0.0039(11) -0.0113(13)

loop_
_atom_type_symbol
_atom_type_description
_atom_type_scat_dispersion_real
_atom_type_scat_dispersion_imag
_atom_type_scat_source
C C 0.0033 0.0016 'International Tables Vol C Tables 4.2.6.8 and 6.1.1.4'
H H 0.0000 0.0000 'International Tables Vol C Tables 4.2.6.8 and 6.1.1.4'
N N 0.0061 0.0033 'International Tables Vol C Tables 4.2.6.8 and 6.1.1.4'
O O 0.0106 0.0060 'International Tables Vol C Tables 4.2.6.8 and 6.1.1.4'
Cl Cl 0.1484 0.1585 'International Tables Vol C Tables 4.2.6.8 and 6.1.1.4'
Cu Cu 0.3201 1.2651 'International Tables Vol C Tables 4.2.6.8 and 6.1.1.4'

loop_
_geom_angle_atom_site_label_1
_geom_angle_atom_site_label_2
_geom_angle_atom_site_label_3
_geom_angle
_geom_angle_site_symmetry_1
_geom_angle_site_symmetry_3
_geom_angle_publ_flag
C1 C1 C2 112.5(5) 3_577 . ?
C1 C1 H1A 109.1 3_577 . ?
C2 C1 H1A 109.1 . . ?
C1 C1 H1B 109.1 3_577 . ?
C2 C1 H1B 109.1 . . ?
H1A C1 H1B 107.8 . . ?
C3 C2 C1 103.0(4) . . ?
C3 C2 H2A 111.2 . . ?
C1 C2 H2A 111.2 . . ?
C3 C2 H2B 111.2 . . ?
C1 C2 H2B 111.2 . . ?
H2A C2 H2B 109.1 . . ?
N1 C3 C2 115.3(4) . . ?
N1 C3 H3A 108.4 . . ?
C2 C3 H3A 108.4 . . ?
N1 C3 H3B 108.4 . . ?
C2 C3 H3B 108.4 . . ?
H3A C3 H3B 107.5 . . ?
C5 C4 N1 108.1(3) . . ?
C5 C4 H4A 110.1 . . ?
N1 C4 H4A 110.1 . . ?
C5 C4 H4B 110.1 . . ?
N1 C4 H4B 110.1 . . ?
H4A C4 H4B 108.4 . . ?
C4 C5 N2 105.5(4) . . ?
C4 C5 H5A 110.6 . . ?
N2 C5 H5A 110.6 . . ?
C4 C5 H5B 110.6 . . ?
N2 C5 H5B 110.6 . . ?
H5A C5 H5B 108.8 . . ?
N1 C6 C7 102.8(3) . . ?
N1 C6 H6A 111.2 . . ?
C7 C6 H6A 111.2 . . ?
N1 C6 H6B 111.2 . . ?
C7 C6 H6B 111.2 . . ?
H6A C6 H6B 109.1 . . ?
C6 C7 N3 108.3(3) . . ?
C6 C7 H7A 110.0 . . ?
N3 C7 H7A 110.0 . . ?
C6 C7 H7B 110.0 . . ?
N3 C7 H7B 110.0 . . ?
H7A C7 H7B 108.4 . . ?
O13 Cl2 O11 109.24(18) . . ?
O13 Cl2 O14 109.23(17) . . ?
O11 Cl2 O14 110.93(19) . . ?
O13 Cl2 O12 108.90(17) . . ?
O11 Cl2 O12 109.65(18) . . ?
O14 Cl2 O12 108.87(17) . . ?
N3 Cu1 N2 159.24(19) . . ?
N3 Cu1 N1 86.32(17) . . ?
N2 Cu1 N1 83.74(17) . . ?
N3 Cu1 Cl1 90.49(13) . . ?
N2 Cu1 Cl1 97.69(13) . . ?
N1 Cu1 Cl1 174.11(11) . . ?
C3 N1 C6 109.9(4) . . ?
C3 N1 C4 110.4(4) . . ?
C6 N1 C4 107.7(3) . . ?
C3 N1 Cu1 115.0(3) . . ?
C6 N1 Cu1 108.2(3) . . ?
C4 N1 Cu1 105.3(3) . . ?
C5 N2 Cu1 110.5(3) . . ?
C5 N2 H2C 110(3) . . ?
Cu1 N2 H2C 110(3) . . ?
C5 N2 H2D 110(4) . . ?
Cu1 N2 H2D 110(4) . . ?
H2C N2 H2D 108(5) . . ?
C7 N3 Cu1 108.4(3) . . ?
C7 N3 H3C 110(4) . . ?
Cu1 N3 H3C 110(3) . . ?
C7 N3 H3D 110(4) . . ?
Cu1 N3 H3D 110(4) . . ?
H3C N3 H3D 108(5) . . ?

loop_
_geom_bond_atom_site_label_1
_geom_bond_atom_site_label_2
_geom_bond_distance
_geom_bond_site_symmetry_2
_geom_bond_publ_flag
C1 C1 1.513(9) 3_577 ?
C1 C2 1.586(6) . ?
C1 H1A 0.9700 . ?
C1 H1B 0.9700 . ?
C2 C3 1.549(6) . ?
C2 H2A 0.9700 . ?
C2 H2B 0.9700 . ?
C3 N1 1.469(5) . ?
C3 H3A 0.9700 . ?
C3 H3B 0.9700 . ?
C4 C5 1.478(6) . ?
C4 N1 1.540(6) . ?
C4 H4A 0.9700 . ?
C4 H4B 0.9700 . ?
C5 N2 1.505(6) . ?
C5 H5A 0.9700 . ?
C5 H5B 0.9700 . ?
C6 N1 1.485(6) . ?
C6 C7 1.606(5) . ?
C6 H6A 0.9700 . ?
C6 H6B 0.9700 . ?
C7 N3 1.641(6) . ?
C7 H7A 0.9700 . ?
C7 H7B 0.9700 . ?
Cl1 Cu1 2.4399(13) . ?
Cl2 O13 1.448(3) . ?
Cl2 O11 1.450(3) . ?
Cl2 O14 1.455(3) . ?
Cl2 O12 1.461(3) . ?
Cu1 N3 1.976(4) . ?
Cu1 N2 2.016(4) . ?
Cu1 N1 2.079(4) . ?
N2 H2C 0.90(6) . ?
N2 H2D 0.90(5) . ?
N3 H3C 0.90(5) . ?
N3 H3D 0.90(5) . ?

loop_
_geom_hbond_atom_site_label_D
_geom_hbond_atom_site_label_H
_geom_hbond_atom_site_label_A
_geom_hbond_distance_DH
_geom_hbond_distance_HA
_geom_hbond_distance_DA
_geom_hbond_angle_DHA
_geom_hbond_site_symmetry_A
N2 H2C O12 0.90(6) 2.60(5) 3.116(5) 117(4) .
N2 H2C Cl1 0.90(6) 2.75(6) 3.533(5) 146(4) 3_676
N2 H2D O11 0.90(5) 2.35(6) 3.166(6) 151(5) 3_676
N2 H2D O12 0.90(5) 2.56(6) 3.179(5) 126(4) 3_676
N3 H3C O13 0.90(5) 2.46(5) 3.061(5) 125(4) 1_455
N3 H3C Cl2 0.90(5) 2.83(5) 3.668(5) 155(4) 1_455
N3 H3D O14 0.90(5) 2.20(5) 3.003(5) 148(5) .
